data_7055484
loop_
_publ_author_name
'Fern\'andez, Bel\'en'
'G\'omez-V\'ilchez, Alejandro'
'S\'anchez-Gonz\'alez, Cristina'
'Bay\'on, Jakelhyne'
'San Sebasti\'an, Eider'
'G\'omez-Ruiz, Santiago'
'L\'opez-Chaves, Carlos'
'Aranda, Pilar'
'Llopis, Juan'
'Rodr\'iguez-Di\'eguez, Antonio'

_publ_section_title
;
 Novel anti-diabetic and luminescent coordination compounds based on
 vanadium
;
_journal_issue 6
_journal_name_full 'New J. Chem.'
_journal_page_first 5387
_journal_paper_doi 10.1039/C5NJ02907D
_journal_volume 40
_journal_year 2016
_chemical_formula_sum 'C12 H20 N4 O10 V'
_chemical_formula_weight 431.26
_chemical_name_systematic
;
 ?
;
_space_group_crystal_system monoclinic
_space_group_IT_number 14
_space_group_name_Hall '-P 2ybc'
_space_group_name_H-M_alt 'P 1 21/c 1'
_symmetry_space_group_name_Hall '-P 2ybc'
_symmetry_space_group_name_H-M 'P 1 21/c 1'
_atom_sites_solution_hydrogens mixed
_audit_creation_method SHELXL-2014
_audit_update_record
;
2015-10-17 deposited with the CCDC.
2016-04-06 downloaded from the CCDC.
;
_cell_angle_alpha 90
_cell_angle_beta 93.4410(10)
_cell_angle_gamma 90
_cell_formula_units_Z 4
_cell_length_a 9.1728(7)
_cell_length_b 23.781(2)
_cell_length_c 8.3034(7)
_cell_measurement_reflns_used 4838
_cell_measurement_temperature 100(2)
_cell_measurement_theta_max 28.24
_cell_measurement_theta_min 2.22
_cell_volume 1808.0(3)
_computing_cell_refinement 'Bruker Apex II'
_computing_data_collection 'Bruker ApexII'
_computing_data_reduction 'Bruker Apex II'
_computing_molecular_graphics 'SHELXL-2014 (Sheldrick, 2014)'
_computing_publication_material 'SHELXL-2014 (Sheldrick, 2014)'
_computing_structure_refinement 'SHELXL-2014 (Sheldrick, 2014)'
_computing_structure_solution 'SHELXL-2014 (Sheldrick, 2014)'
_diffrn_ambient_temperature 100(2)
_diffrn_measured_fraction_theta_full 0.999
_diffrn_measured_fraction_theta_max 0.920
_diffrn_measurement_device_type 'Bruker D8 Venture'
_diffrn_measurement_method 'Phi and Omega Scans'
_diffrn_radiation_type MoK\a
_diffrn_radiation_wavelength 0.71069
_diffrn_reflns_av_R_equivalents 0.0242
_diffrn_reflns_av_unetI/netI 0.0316
_diffrn_reflns_Laue_measured_fraction_full 0.999
_diffrn_reflns_Laue_measured_fraction_max 0.920
_diffrn_reflns_limit_h_max 11
_diffrn_reflns_limit_h_min -10
_diffrn_reflns_limit_k_max 31
_diffrn_reflns_limit_k_min -28
_diffrn_reflns_limit_l_max 10
_diffrn_reflns_limit_l_min -11
_diffrn_reflns_number 11545
_diffrn_reflns_point_group_measured_fraction_full 0.999
_diffrn_reflns_point_group_measured_fraction_max 0.920
_diffrn_reflns_theta_full 25.240
_diffrn_reflns_theta_max 28.459
_diffrn_reflns_theta_min 1.713
_diffrn_source 'fine-focus sealed tube'
_exptl_absorpt_coefficient_mu 0.609
_exptl_absorpt_correction_T_max 0.7457
_exptl_absorpt_correction_T_min 0.6877
_exptl_absorpt_correction_type empirical
_exptl_absorpt_process_details 'Bruker SADABS (Bruker, 1999)'
_exptl_crystal_colour Brown
_exptl_crystal_density_diffrn 1.584
_exptl_crystal_description Prismatic
_exptl_crystal_F_000 892
_exptl_crystal_size_max 0.16
_exptl_crystal_size_mid 0.12
_exptl_crystal_size_min 0.12
_refine_diff_density_max 0.473
_refine_diff_density_min -0.346
_refine_diff_density_rms 0.069
_refine_ls_extinction_method none
_refine_ls_goodness_of_fit_ref 1.068
_refine_ls_hydrogen_treatment constr
_refine_ls_matrix_type full
_refine_ls_number_parameters 244
_refine_ls_number_reflns 4197
_refine_ls_number_restraints 0
_refine_ls_restrained_S_all 1.068
_refine_ls_R_factor_all 0.0403
_refine_ls_R_factor_gt 0.0342
_refine_ls_shift/su_max 0.000
_refine_ls_shift/su_mean 0.000
_refine_ls_structure_factor_coef Fsqd
_refine_ls_weighting_details 'w=1/[\s^2^(Fo^2^)+(0.0518P)^2^+0.4905P] where P=(Fo^2^+2Fc^2^)/3'
_refine_ls_weighting_scheme calc
_refine_ls_wR_factor_gt 0.0893
_refine_ls_wR_factor_ref 0.0932
_reflns_Friedel_coverage 0.000
_reflns_number_gt 3622
_reflns_number_total 4197
_reflns_threshold_expression 'I > 2\s(I)'
_cod_data_source_file c5nj02907d2.cif
_cod_data_source_block Compound2
_cod_depositor_comments
;
The following automatic conversions were performed:

'_exptl_absorpt_correction_type' value 'Empirical' changed to
'empirical' according to
/usr/data/users/saulius/crontab/automatic-downloads/rss-feeds/RSC/lib/dictionaries/cif_core.dic
dictionary named 'cif_core.dic' version 2.4.2 from 2011-04-26.

Automatic conversion script
Id: cif_fix_values 4268 2015-11-12 08:31:59Z antanas 

 Adding full bibliography for 7055483--7055484.cif.
;
_cod_database_code 7055484
_shelx_space_group_comment
;
The symmetry employed for this shelxl refinement is uniquely defined
by the following loop, which should always be used as a source of
symmetry information in preference to the above space-group names.
They are only intended as comments.
;
_shelxl_version_number 2014-3

loop_
_space_group_symop_operation_xyz
'x, y, z'
'-x, y+1/2, -z+1/2'
'-x, -y, -z'
'x, -y-1/2, z-1/2'

loop_
_atom_site_label
_atom_site_type_symbol
_atom_site_fract_x
_atom_site_fract_y
_atom_site_fract_z
_atom_site_U_iso_or_equiv
_atom_site_adp_type
_atom_site_occupancy
_atom_site_site_symmetry_order
_atom_site_calc_flag
_atom_site_refinement_flags_posn
_atom_site_refinement_flags_adp
V1 V 0.61789(3) 0.10729(2) 0.36315(3) 0.01004(9) Uani 1 1 d . .
C1A C 0.83407(17) 0.04775(6) 0.20154(19) 0.0122(3) Uani 1 1 d . .
C1B C 0.66739(18) 0.22600(7) 0.26695(19) 0.0148(3) Uani 1 1 d . .
C2A C 0.71659(17) 0.05559(6) 0.07190(19) 0.0114(3) Uani 1 1 d . .
C2B C 0.51555(18) 0.22623(7) 0.3205(2) 0.0154(3) Uani 1 1 d . .
C3A C 0.72440(18) 0.03540(7) -0.08406(19) 0.0134(3) Uani 1 1 d . .
H3A H 0.8095 0.0184 -0.1153 0.016 Uiso 1 1 calc R U
C3B C 0.4298(2) 0.27400(7) 0.3286(2) 0.0213(4) Uani 1 1 d . .
H3B H 0.4663 0.3087 0.2990 0.026 Uiso 1 1 calc R U
C4A C 0.60525(18) 0.04066(7) -0.19273(19) 0.0133(3) Uani 1 1 d . .
H4A H 0.6090 0.0270 -0.2973 0.016 Uiso 1 1 calc R U
C4B C 0.2903(2) 0.27000(7) 0.3807(2) 0.0251(4) Uani 1 1 d . .
H4B H 0.2324 0.3020 0.3861 0.030 Uiso 1 1 calc R U
C5A C 0.47824(17) 0.06694(6) -0.14351(19) 0.0127(3) Uani 1 1 d . .
C5B C 0.23587(19) 0.21720(8) 0.4258(2) 0.0215(4) Uani 1 1 d . .
C6A C 0.47935(17) 0.08730(7) 0.01574(19) 0.0130(3) Uani 1 1 d . .
H6A H 0.3966 0.1054 0.0494 0.016 Uiso 1 1 calc R U
C6B C 0.32901(18) 0.17030(7) 0.4113(2) 0.0169(3) Uani 1 1 d . .
H6B H 0.2947 0.1349 0.4375 0.020 Uiso 1 1 calc R U
N1A N 0.59467(14) 0.08156(5) 0.12018(15) 0.0112(3) Uani 1 1 d . .
N1B N 0.46450(14) 0.17485(6) 0.36129(16) 0.0130(3) Uani 1 1 d . .
N2A N 0.35706(15) 0.07352(6) -0.24533(17) 0.0175(3) Uani 1 1 d . .
H2A1 H 0.3570 0.0614 -0.3429 0.021 Uiso 1 1 calc R U
H2A2 H 0.2808 0.0898 -0.2119 0.021 Uiso 1 1 calc R U
N2B N 0.10122(17) 0.21087(7) 0.4805(2) 0.0325(4) Uani 1 1 d . .
H2B1 H 0.0453 0.2396 0.4887 0.039 Uiso 1 1 calc R U
H2B2 H 0.0713 0.1781 0.5070 0.039 Uiso 1 1 calc R U
O1 O 0.50106(12) 0.06382(5) 0.42693(13) 0.0138(2) Uani 1 1 d . .
O1A O 0.80093(12) 0.06359(4) 0.34441(13) 0.0127(2) Uani 1 1 d . .
O1B O 0.72663(12) 0.17776(5) 0.25913(14) 0.0151(2) Uani 1 1 d . .
O1W O 0.71435(12) 0.13332(5) 0.57510(13) 0.0147(2) Uani 1 1 d . .
H1W1 H 0.8024 0.1216 0.5894 0.018 Uiso 1 1 d R U
H2W1 H 0.7052 0.1638 0.6165 0.018 Uiso 1 1 d R U
O2A O 0.95270(12) 0.02636(5) 0.17310(14) 0.0162(3) Uani 1 1 d . .
O2B O 0.72882(13) 0.27137(5) 0.23435(15) 0.0215(3) Uani 1 1 d . .
O2W O 1.09690(13) 0.09914(5) -0.05053(15) 0.0198(3) Uani 1 1 d . .
H1W2 H 1.0673 0.0732 -0.0093 0.024 Uiso 1 1 d R U
H2W2 H 1.0430 0.1234 -0.0245 0.024 Uiso 1 1 d R U
O3W O 1.14635(12) 0.03339(5) 0.45047(14) 0.0175(3) Uani 1 1 d . .
H1W3 H 1.0888 0.0303 0.3587 0.021 Uiso 1 1 d R U
H2W3 H 1.1582 0.0018 0.4930 0.021 Uiso 1 1 d R U
O4W O 0.99156(14) 0.10574(5) 0.63183(15) 0.0210(3) Uani 1 1 d . .
H1W4 H 1.0357 0.0806 0.5752 0.025 Uiso 1 1 d R U
H2W4 H 1.0166 0.1025 0.7299 0.025 Uiso 1 1 d R U
O5W O 0.91599(13) 0.31282(5) 0.50196(15) 0.0217(3) Uani 1 1 d . .
H1W5 H 0.8617 0.3037 0.4226 0.026 Uiso 1 1 d R U
H2W5 H 0.8737 0.3153 0.5948 0.026 Uiso 1 1 d R U

loop_
_atom_site_aniso_label
_atom_site_aniso_U_11
_atom_site_aniso_U_22
_atom_site_aniso_U_33
_atom_site_aniso_U_23
_atom_site_aniso_U_13
_atom_site_aniso_U_12
V1 0.01053(15) 0.00878(15) 0.01084(15) 0.00020(10) 0.00090(10) 0.00023(9)
C1A 0.0133(7) 0.0100(7) 0.0134(8) 0.0006(6) 0.0014(6) -0.0002(6)
C1B 0.0167(8) 0.0135(8) 0.0138(8) 0.0026(6) -0.0014(6) -0.0011(6)
C2A 0.0118(7) 0.0095(7) 0.0130(8) 0.0012(6) 0.0013(6) -0.0002(6)
C2B 0.0178(8) 0.0120(8) 0.0160(8) 0.0011(6) -0.0003(6) -0.0001(6)
C3A 0.0149(8) 0.0115(7) 0.0140(8) 0.0012(6) 0.0029(6) 0.0015(6)
C3B 0.0229(9) 0.0128(8) 0.0282(10) 0.0029(7) 0.0027(7) 0.0015(7)
C4A 0.0166(8) 0.0125(7) 0.0108(7) 0.0000(6) 0.0008(6) -0.0020(6)
C4B 0.0257(10) 0.0148(8) 0.0352(11) 0.0025(8) 0.0061(8) 0.0084(7)
C5A 0.0132(7) 0.0104(7) 0.0143(8) 0.0029(6) 0.0005(6) -0.0020(6)
C5B 0.0184(9) 0.0204(9) 0.0258(9) 0.0018(7) 0.0031(7) 0.0054(7)
C6A 0.0114(7) 0.0117(7) 0.0159(8) 0.0012(6) 0.0022(6) 0.0002(6)
C6B 0.0147(8) 0.0157(8) 0.0205(8) 0.0020(7) 0.0023(7) 0.0016(6)
N1A 0.0116(6) 0.0097(6) 0.0123(6) 0.0017(5) 0.0015(5) 0.0001(5)
N1B 0.0128(7) 0.0125(6) 0.0136(7) 0.0002(5) 0.0004(5) 0.0009(5)
N2A 0.0137(7) 0.0261(8) 0.0122(7) -0.0019(6) -0.0026(5) 0.0025(6)
N2B 0.0208(8) 0.0223(8) 0.0561(12) 0.0078(8) 0.0151(8) 0.0081(6)
O1 0.0161(6) 0.0122(5) 0.0131(6) 0.0001(4) 0.0015(4) 0.0006(4)
O1A 0.0132(5) 0.0132(5) 0.0116(5) -0.0010(4) -0.0002(4) 0.0025(4)
O1B 0.0151(6) 0.0117(5) 0.0187(6) 0.0019(4) 0.0028(5) 0.0004(4)
O1W 0.0154(6) 0.0118(5) 0.0166(6) -0.0041(4) -0.0012(4) 0.0016(4)
O2A 0.0134(6) 0.0199(6) 0.0156(6) 0.0005(5) 0.0023(4) 0.0054(5)
O2B 0.0206(6) 0.0145(6) 0.0294(7) 0.0079(5) 0.0008(5) -0.0037(5)
O2W 0.0192(6) 0.0182(6) 0.0225(7) 0.0014(5) 0.0057(5) 0.0020(5)
O3W 0.0162(6) 0.0165(6) 0.0194(6) 0.0017(5) -0.0019(5) 0.0005(5)
O4W 0.0194(6) 0.0240(7) 0.0189(6) -0.0050(5) -0.0032(5) 0.0061(5)
O5W 0.0215(6) 0.0220(7) 0.0221(6) -0.0008(5) 0.0046(5) -0.0008(5)

loop_
_atom_type_symbol
_atom_type_description
_atom_type_scat_dispersion_real
_atom_type_scat_dispersion_imag
_atom_type_scat_source
C C 0.0033 0.0016 'International Tables Vol C Tables 4.2.6.8 and 6.1.1.4'
H H 0.0000 0.0000 'International Tables Vol C Tables 4.2.6.8 and 6.1.1.4'
N N 0.0061 0.0033 'International Tables Vol C Tables 4.2.6.8 and 6.1.1.4'
O O 0.0106 0.0060 'International Tables Vol C Tables 4.2.6.8 and 6.1.1.4'
V V 0.3005 0.5294 'International Tables Vol C Tables 4.2.6.8 and 6.1.1.4'

loop_
_geom_angle_atom_site_label_1
_geom_angle_atom_site_label_2
_geom_angle_atom_site_label_3
_geom_angle
O1 V1 O1A 105.85(5)
O1 V1 O1W 100.17(5)
O1A V1 O1W 84.29(5)
O1 V1 N1A 95.62(5)
O1A V1 N1A 79.08(5)
O1W V1 N1A 159.65(5)
O1 V1 N1B 91.97(5)
O1A V1 N1B 162.15(5)
O1W V1 N1B 91.71(5)
N1A V1 N1B 100.54(5)
O1 V1 O1B 165.57(5)
O1A V1 O1B 87.81(4)
O1W V1 O1B 85.52(5)
N1A V1 O1B 82.23(5)
N1B V1 O1B 74.51(5)
O2A C1A O1A 123.43(14)
O2A C1A C2A 121.37(14)
O1A C1A C2A 115.19(13)
O2B C1B O1B 124.45(16)
O2B C1B C2B 120.16(15)
O1B C1B C2B 115.39(14)
N1A C2A C3A 121.48(14)
N1A C2A C1A 114.61(13)
C3A C2A C1A 123.79(14)
N1B C2B C3B 121.32(15)
N1B C2B C1B 114.48(14)
C3B C2B C1B 124.20(15)
C4A C3A C2A 119.72(15)
C4B C3B C2B 119.93(16)
C3A C4A C5A 119.21(15)
C3B C4B C5B 119.69(16)
N2A C5A C4A 122.00(15)
N2A C5A C6A 120.15(14)
C4A C5A C6A 117.85(14)
N2B C5B C4B 122.32(16)
N2B C5B C6B 120.69(16)
C4B C5B C6B 116.99(16)
N1A C6A C5A 122.43(14)
N1B C6B C5B 122.67(15)
C6A N1A C2A 119.29(14)
C6A N1A V1 128.57(11)
C2A N1A V1 112.14(10)
C6B N1B C2B 119.37(14)
C6B N1B V1 124.12(11)
C2B N1B V1 116.21(11)
C1A O1A V1 117.92(10)
C1B O1B V1 118.08(10)

loop_
_geom_bond_atom_site_label_1
_geom_bond_atom_site_label_2
_geom_bond_distance
V1 O1 1.6019(11)
V1 O1A 1.9887(11)
V1 O1W 2.0190(11)
V1 N1A 2.1068(13)
V1 N1B 2.1350(13)
V1 O1B 2.1571(11)
C1A O2A 1.2367(19)
C1A O1A 1.2980(19)
C1A C2A 1.488(2)
C1B O2B 1.254(2)
C1B O1B 1.2727(19)
C1B C2B 1.487(2)
C2A N1A 1.359(2)
C2A C3A 1.387(2)
C2B N1B 1.359(2)
C2B C3B 1.386(2)
C3A C4A 1.381(2)
C3B C4B 1.378(3)
C4A C5A 1.404(2)
C4B C5B 1.410(3)
C5A N2A 1.365(2)
C5A C6A 1.408(2)
C5B N2B 1.349(2)
C5B C6B 1.415(2)
C6A N1A 1.334(2)
C6B N1B 1.338(2)
